data_7033599
loop_
_publ_author_name
'Wang, Ting-Ting'
'Ren, Min'
'Bao, Song-Song'
'Cai, Zhong-Sheng'
'Liu, Bin'
'Zheng, Ze-Hua'
'Xu, Zhong-Li'
'Zheng, Li-Min'

_publ_section_title
;
 The O-P-O bridged Mn2(salen)2 chains showing coexistence of single chain
 magnet and metamagnet behaviour.
;
_journal_issue 9
_journal_name_full 'Dalton transactions (Cambridge, England : 2003)'
_journal_page_first 4271
_journal_page_last 4279
_journal_paper_doi 10.1039/c4dt03888f
_journal_volume 44
_journal_year 2015
_chemical_formula_moiety 'C38 H34 Mn2 N4 O7 P, Cl O4'
_chemical_formula_sum 'C38 H34 Cl Mn2 N4 O11 P'
_chemical_formula_weight 898.99
_chemical_name_systematic
; 
 ? 
;
_space_group_IT_number 2
_symmetry_cell_setting triclinic
_symmetry_space_group_name_Hall '-P 1'
_symmetry_space_group_name_H-M 'P -1'
_atom_sites_solution_hydrogens geom
_atom_sites_solution_primary direct
_atom_sites_solution_secondary difmap
_audit_creation_method SHELXL-97
_audit_update_record
;
2013-04-29 deposited with the CCDC.
2015-01-08 downloaded from the CCDC.
;
_cell_angle_alpha 99.066(2)
_cell_angle_beta 109.949(3)
_cell_angle_gamma 100.997(2)
_cell_formula_units_Z 2
_cell_length_a 10.3834(14)
_cell_length_b 13.5318(18)
_cell_length_c 14.655(2)
_cell_measurement_temperature 163(2)
_cell_measurement_theta_max 27.41
_cell_measurement_theta_min 2.16
_cell_volume 1843.9(4)
_computing_cell_refinement SMART
_computing_data_collection 'SMART (Bruker, 2000)'
_computing_data_reduction 'SAINT (Bruker, 2000)'
_computing_molecular_graphics SHELXTL
_computing_publication_material SHELXTL
_computing_structure_refinement SHELXTL
_computing_structure_solution 'SHELXTL (Bruker, 2000)'
_diffrn_ambient_temperature 163(2)
_diffrn_measured_fraction_theta_full 0.983
_diffrn_measured_fraction_theta_max 0.983
_diffrn_radiation_monochromator graphite
_diffrn_radiation_source 'fine-focus sealed tube'
_diffrn_radiation_type MoK\a
_diffrn_radiation_wavelength 0.71073
_diffrn_reflns_av_R_equivalents 0.0277
_diffrn_reflns_av_sigmaI/netI 0.0561
_diffrn_reflns_limit_h_max 7
_diffrn_reflns_limit_h_min -12
_diffrn_reflns_limit_k_max 16
_diffrn_reflns_limit_k_min -16
_diffrn_reflns_limit_l_max 17
_diffrn_reflns_limit_l_min -13
_diffrn_reflns_number 9232
_diffrn_reflns_theta_full 25.00
_diffrn_reflns_theta_max 25.00
_diffrn_reflns_theta_min 1.91
_exptl_absorpt_coefficient_mu 0.870
_exptl_absorpt_correction_T_max 0.957
_exptl_absorpt_correction_T_min 0.837
_exptl_absorpt_correction_type multi-scan
_exptl_absorpt_process_details 'SADABS; Bruker, 2000'
_exptl_crystal_colour 'Dark brown'
_exptl_crystal_density_diffrn 1.619
_exptl_crystal_density_method 'not measured'
_exptl_crystal_description block-like
_exptl_crystal_F_000 920
_exptl_crystal_size_max 0.21
_exptl_crystal_size_mid 0.17
_exptl_crystal_size_min 0.05
_refine_diff_density_max 0.550
_refine_diff_density_min -0.350
_refine_diff_density_rms 0.065
_refine_ls_extinction_method none
_refine_ls_goodness_of_fit_ref 0.954
_refine_ls_hydrogen_treatment constr
_refine_ls_matrix_type full
_refine_ls_number_parameters 514
_refine_ls_number_reflns 6380
_refine_ls_number_restraints 0
_refine_ls_restrained_S_all 0.954
_refine_ls_R_factor_all 0.0569
_refine_ls_R_factor_gt 0.0443
_refine_ls_shift/su_max 0.001
_refine_ls_shift/su_mean 0.000
_refine_ls_structure_factor_coef Fsqd
_refine_ls_weighting_details 'calc w=1/[\s^2^(Fo^2^)+(0.0547P)^2^+0.0000P] where P=(Fo^2^+2Fc^2^)/3'
_refine_ls_weighting_scheme calc
_refine_ls_wR_factor_gt 0.1026
_refine_ls_wR_factor_ref 0.1068
_reflns_number_gt 4888
_reflns_number_total 6380
_reflns_threshold_expression >2sigma(I)
_cod_data_source_file c4dt03888f2.cif
_cod_data_source_block 110720bm
_cod_depositor_comments
;
Adding full bibliography for 7033598--7033600.cif.

2018-02-23
Z value and formula fixed to values more according to usual
chemical conventions.                 miguel
;
_cod_original_formula_sum 'C76 H68 Cl2 Mn4 N8 O22 P2'
_cod_original_formula_weight 1797.98
_cod_original_formula_moiety 'C76 H68 Mn4 N8 O14 P2, 2(Cl O4)'
_cod_original_formula_units_Z 1
_cod_original_cell_volume 1843.8(4)
_cod_original_sg_symbol_H-M P-1
_cod_database_code 7033599

loop_
_symmetry_equiv_pos_as_xyz
'x, y, z'
'-x, -y, -z'

loop_
_atom_site_label
_atom_site_type_symbol
_atom_site_fract_x
_atom_site_fract_y
_atom_site_fract_z
_atom_site_U_iso_or_equiv
_atom_site_adp_type
_atom_site_occupancy
_atom_site_symmetry_multiplicity
_atom_site_calc_flag
_atom_site_refinement_flags
Mn1 Mn 0.48442(4) 0.57987(3) 0.09419(3) 0.02956(14) Uani 1 1 d .
Mn2 Mn 0.49766(5) 0.86583(3) 0.45382(3) 0.03186(14) Uani 1 1 d .
P1 P 0.40865(9) 0.62230(6) 0.29873(6) 0.0353(2) Uani 1 1 d .
C1 C 0.7747(3) 0.6381(2) 0.2411(2) 0.0331(7) Uani 1 1 d .
C2 C 0.8862(3) 0.6078(3) 0.3044(3) 0.0433(8) Uani 1 1 d .
H2 H 0.8720 0.5399 0.3114 0.052 Uiso 1 1 calc R
C3 C 1.0170(4) 0.6771(3) 0.3565(3) 0.0565(10) Uani 1 1 d .
H3 H 1.0902 0.6552 0.3982 0.068 Uiso 1 1 calc R
C4 C 1.0420(4) 0.7785(3) 0.3481(3) 0.0600(11) Uani 1 1 d .
H4 H 1.1316 0.8242 0.3826 0.072 Uiso 1 1 calc R
C5 C 0.9337(4) 0.8104(3) 0.2888(3) 0.0525(10) Uani 1 1 d .
H5 H 0.9497 0.8791 0.2841 0.063 Uiso 1 1 calc R
C6 C 0.7977(3) 0.7424(2) 0.2342(2) 0.0362(8) Uani 1 1 d .
C7 C 0.6886(3) 0.7825(2) 0.1746(2) 0.0397(8) Uani 1 1 d .
H7 H 0.7126 0.8528 0.1763 0.048 Uiso 1 1 calc R
C8 C 0.4530(4) 0.7815(2) 0.0676(3) 0.0472(9) Uani 1 1 d .
H8A H 0.4986 0.8452 0.0561 0.057 Uiso 1 1 calc R
H8B H 0.4001 0.7984 0.1084 0.057 Uiso 1 1 calc R
C9 C 0.3547(4) 0.7080(2) -0.0302(3) 0.0454(9) Uani 1 1 d .
H9A H 0.2680 0.7292 -0.0568 0.055 Uiso 1 1 calc R
H9B H 0.3996 0.7072 -0.0785 0.055 Uiso 1 1 calc R
C10 C 0.1999(3) 0.5402(2) -0.0536(2) 0.0389(8) Uani 1 1 d .
H10 H 0.1281 0.5611 -0.0978 0.047 Uiso 1 1 calc R
C11 C 0.1648(3) 0.4380(2) -0.0382(2) 0.0366(8) Uani 1 1 d .
C12 C 0.0220(4) 0.3821(3) -0.0743(3) 0.0527(10) Uani 1 1 d .
H12 H -0.0478 0.4120 -0.1081 0.063 Uiso 1 1 calc R
C13 C -0.0174(4) 0.2849(3) -0.0614(3) 0.0632(11) Uani 1 1 d .
H13 H -0.1129 0.2496 -0.0847 0.076 Uiso 1 1 calc R
C14 C 0.0859(4) 0.2400(3) -0.0134(3) 0.0579(10) Uani 1 1 d .
H14 H 0.0593 0.1740 -0.0039 0.069 Uiso 1 1 calc R
C15 C 0.2279(4) 0.2904(2) 0.0209(3) 0.0440(9) Uani 1 1 d .
H15 H 0.2959 0.2580 0.0526 0.053 Uiso 1 1 calc R
C16 C 0.2700(3) 0.3893(2) 0.0086(2) 0.0331(7) Uani 1 1 d .
C17 C 0.3737(3) 0.9688(2) 0.3038(2) 0.0344(7) Uani 1 1 d .
C18 C 0.2466(4) 0.9793(3) 0.2383(3) 0.0473(9) Uani 1 1 d .
H18 H 0.1658 0.9655 0.2533 0.057 Uiso 1 1 calc R
C19 C 0.2382(4) 1.0096(3) 0.1517(3) 0.0553(10) Uani 1 1 d .
H19 H 0.1515 1.0141 0.1079 0.066 Uiso 1 1 calc R
C20 C 0.3587(5) 1.0338(3) 0.1289(3) 0.0596(11) Uani 1 1 d .
H20 H 0.3533 1.0557 0.0710 0.072 Uiso 1 1 calc R
C21 C 0.4835(4) 1.0249(3) 0.1923(3) 0.0499(9) Uani 1 1 d .
H21 H 0.5643 1.0426 0.1779 0.060 Uiso 1 1 calc R
C22 C 0.4944(4) 0.9897(2) 0.2789(2) 0.0388(8) Uani 1 1 d .
C23 C 0.6294(4) 0.9815(2) 0.3423(3) 0.0409(8) Uani 1 1 d .
H23 H 0.7087 1.0123 0.3308 0.049 Uiso 1 1 calc R
C24 C 0.7932(3) 0.9369(3) 0.4800(3) 0.0486(9) Uani 1 1 d .
H24A H 0.8295 0.9957 0.5375 0.058 Uiso 1 1 calc R
H24B H 0.8569 0.9427 0.4446 0.058 Uiso 1 1 calc R
C25 C 0.7820(3) 0.8372(3) 0.5129(3) 0.0496(9) Uani 1 1 d .
H25A H 0.7722 0.7805 0.4594 0.059 Uiso 1 1 calc R
H25B H 0.8666 0.8422 0.5704 0.059 Uiso 1 1 calc R
C26 C 0.6549(4) 0.7755(2) 0.6106(3) 0.0419(8) Uani 1 1 d .
H26 H 0.7386 0.7609 0.6474 0.050 Uiso 1 1 calc R
C27 C 0.5374(4) 0.7478(2) 0.6390(2) 0.0388(8) Uani 1 1 d .
C28 C 0.5505(4) 0.6905(3) 0.7123(3) 0.0509(9) Uani 1 1 d .
H28 H 0.6361 0.6746 0.7421 0.061 Uiso 1 1 calc R
C29 C 0.4415(4) 0.6577(3) 0.7408(3) 0.0546(10) Uani 1 1 d .
H29 H 0.4509 0.6181 0.7880 0.066 Uiso 1 1 calc R
C30 C 0.3158(4) 0.6846(3) 0.6981(3) 0.0521(10) Uani 1 1 d .
H30 H 0.2410 0.6635 0.7179 0.063 Uiso 1 1 calc R
C31 C 0.2990(4) 0.7415(2) 0.6275(2) 0.0417(8) Uani 1 1 d .
H31 H 0.2138 0.7590 0.6008 0.050 Uiso 1 1 calc R
C32 C 0.4073(3) 0.7734(2) 0.5953(2) 0.0316(7) Uani 1 1 d .
C33 C 0.2861(3) 0.5320(2) 0.3264(2) 0.0366(8) Uani 1 1 d .
C34 C 0.1727(3) 0.4580(2) 0.2501(3) 0.0445(9) Uani 1 1 d .
H34 H 0.1598 0.4559 0.1837 0.053 Uiso 1 1 calc R
C35 C 0.0801(4) 0.3884(3) 0.2719(3) 0.0580(11) Uani 1 1 d .
H35 H 0.0059 0.3385 0.2203 0.070 Uiso 1 1 calc R
C36 C 0.0957(4) 0.3916(3) 0.3697(4) 0.0675(13) Uani 1 1 d .
H36 H 0.0312 0.3449 0.3838 0.081 Uiso 1 1 calc R
C37 C 0.2062(5) 0.4638(3) 0.4459(3) 0.0642(11) Uani 1 1 d .
H37 H 0.2164 0.4667 0.5119 0.077 Uiso 1 1 calc R
C38 C 0.3020(4) 0.5319(3) 0.4248(3) 0.0523(10) Uani 1 1 d .
H38 H 0.3789 0.5789 0.4771 0.063 Uiso 1 1 calc R
Cl1 Cl 0.88701(11) 0.08549(8) 0.18155(9) 0.0598(3) Uani 1 1 d .
N1 N 0.5608(3) 0.73060(18) 0.11922(19) 0.0338(6) Uani 1 1 d .
N2 N 0.3231(3) 0.60480(19) -0.01111(18) 0.0325(6) Uani 1 1 d .
N3 N 0.6496(3) 0.93470(19) 0.4139(2) 0.0361(6) Uani 1 1 d .
N4 N 0.6564(3) 0.81885(19) 0.5390(2) 0.0366(6) Uani 1 1 d .
O1 O 0.6509(2) 0.56744(14) 0.19002(15) 0.0342(5) Uani 1 1 d .
O2 O 0.4100(2) 0.43511(14) 0.03803(15) 0.0331(5) Uani 1 1 d .
O3 O 0.3795(2) 0.94457(16) 0.39012(16) 0.0382(5) Uani 1 1 d .
O4 O 0.3864(2) 0.82777(15) 0.52620(15) 0.0348(5) Uani 1 1 d .
O5 O 0.3738(2) 0.59170(16) 0.18845(16) 0.0421(6) Uani 1 1 d .
O6 O 0.4131(2) 0.73100(16) 0.34078(16) 0.0449(6) Uani 1 1 d .
O7 O 0.5594(2) 0.60543(18) 0.35879(17) 0.0506(6) Uani 1 1 d .
H7D H 0.5874 0.5952 0.3112 0.076 Uiso 1 1 d R
O8 O 0.8410(6) -0.0120(3) 0.1203(3) 0.174(2) Uani 1 1 d .
O9 O 0.9092(4) 0.0720(3) 0.2788(3) 0.1287(14) Uani 1 1 d .
O10 O 1.0153(5) 0.1377(3) 0.1833(4) 0.163(2) Uani 1 1 d .
O11 O 0.7946(5) 0.1434(4) 0.1567(4) 0.171(2) Uani 1 1 d .

loop_
_atom_site_aniso_label
_atom_site_aniso_U_11
_atom_site_aniso_U_22
_atom_site_aniso_U_33
_atom_site_aniso_U_23
_atom_site_aniso_U_13
_atom_site_aniso_U_12
Mn1 0.0318(3) 0.0250(3) 0.0282(3) 0.0049(2) 0.0073(2) 0.0082(2)
Mn2 0.0297(3) 0.0342(3) 0.0340(3) 0.0096(2) 0.0137(2) 0.0095(2)
P1 0.0344(5) 0.0375(5) 0.0302(5) 0.0033(4) 0.0110(4) 0.0072(4)
C1 0.0342(18) 0.0360(18) 0.0266(17) 0.0032(14) 0.0118(14) 0.0068(14)
C2 0.039(2) 0.040(2) 0.046(2) 0.0108(17) 0.0094(16) 0.0129(16)
C3 0.038(2) 0.062(3) 0.053(3) 0.007(2) 0.0007(18) 0.0133(18)
C4 0.036(2) 0.054(2) 0.067(3) 0.005(2) 0.0025(19) -0.0018(18)
C5 0.042(2) 0.037(2) 0.065(3) 0.0044(18) 0.0142(19) -0.0004(17)
C6 0.0369(18) 0.0335(18) 0.0363(19) 0.0061(15) 0.0137(15) 0.0075(14)
C7 0.048(2) 0.0256(17) 0.047(2) 0.0056(15) 0.0213(17) 0.0088(15)
C8 0.052(2) 0.0292(18) 0.060(2) 0.0140(17) 0.0157(18) 0.0178(16)
C9 0.053(2) 0.040(2) 0.045(2) 0.0197(17) 0.0121(17) 0.0209(17)
C10 0.0341(19) 0.048(2) 0.0315(19) 0.0057(16) 0.0062(15) 0.0197(16)
C11 0.0355(19) 0.0382(19) 0.0344(19) 0.0021(15) 0.0145(15) 0.0092(15)
C12 0.037(2) 0.057(2) 0.055(2) -0.0004(19) 0.0123(17) 0.0124(18)
C13 0.037(2) 0.057(3) 0.088(3) 0.006(2) 0.027(2) 0.0004(19)
C14 0.058(3) 0.045(2) 0.070(3) 0.010(2) 0.034(2) -0.0011(19)
C15 0.047(2) 0.0370(19) 0.043(2) 0.0072(16) 0.0164(17) 0.0047(16)
C16 0.0378(19) 0.0318(17) 0.0262(17) -0.0011(14) 0.0133(14) 0.0058(14)
C17 0.0425(19) 0.0241(16) 0.0345(19) 0.0042(14) 0.0154(16) 0.0054(14)
C18 0.048(2) 0.044(2) 0.047(2) 0.0148(18) 0.0134(18) 0.0096(17)
C19 0.062(3) 0.052(2) 0.042(2) 0.0135(19) 0.0082(19) 0.0129(19)
C20 0.093(3) 0.049(2) 0.038(2) 0.0148(19) 0.027(2) 0.018(2)
C21 0.072(3) 0.039(2) 0.044(2) 0.0081(17) 0.033(2) 0.0097(18)
C22 0.051(2) 0.0264(17) 0.037(2) 0.0017(15) 0.0205(17) 0.0038(15)
C23 0.044(2) 0.0337(18) 0.046(2) 0.0012(16) 0.0271(17) 0.0011(15)
C24 0.0313(19) 0.053(2) 0.056(2) 0.0041(19) 0.0182(17) 0.0033(16)
C25 0.035(2) 0.060(2) 0.053(2) 0.0072(19) 0.0173(17) 0.0163(17)
C26 0.042(2) 0.043(2) 0.036(2) 0.0019(16) 0.0071(16) 0.0205(16)
C27 0.049(2) 0.0334(18) 0.0348(19) 0.0069(15) 0.0149(16) 0.0173(16)
C28 0.064(3) 0.050(2) 0.044(2) 0.0180(18) 0.0172(19) 0.0301(19)
C29 0.081(3) 0.047(2) 0.047(2) 0.0246(19) 0.029(2) 0.025(2)
C30 0.065(3) 0.046(2) 0.051(2) 0.0174(19) 0.030(2) 0.0084(19)
C31 0.045(2) 0.043(2) 0.038(2) 0.0111(16) 0.0181(16) 0.0074(16)
C32 0.0409(19) 0.0260(16) 0.0246(17) 0.0023(13) 0.0105(14) 0.0084(14)
C33 0.0402(19) 0.0338(18) 0.037(2) 0.0075(15) 0.0135(15) 0.0162(15)
C34 0.043(2) 0.042(2) 0.046(2) 0.0123(17) 0.0109(17) 0.0126(16)
C35 0.038(2) 0.048(2) 0.077(3) 0.025(2) 0.006(2) 0.0074(17)
C36 0.054(3) 0.065(3) 0.104(4) 0.051(3) 0.038(3) 0.023(2)
C37 0.084(3) 0.067(3) 0.063(3) 0.031(2) 0.044(3) 0.028(2)
C38 0.064(3) 0.049(2) 0.043(2) 0.0080(18) 0.0226(19) 0.0093(19)
Cl1 0.0605(6) 0.0507(6) 0.0763(8) 0.0263(6) 0.0309(5) 0.0151(5)
N1 0.0369(16) 0.0256(14) 0.0375(16) 0.0062(12) 0.0134(13) 0.0083(12)
N2 0.0363(15) 0.0318(14) 0.0294(15) 0.0060(12) 0.0102(12) 0.0142(12)
N3 0.0329(15) 0.0336(15) 0.0420(17) 0.0045(13) 0.0186(13) 0.0051(12)
N4 0.0310(15) 0.0403(16) 0.0361(16) 0.0034(13) 0.0105(12) 0.0130(12)
O1 0.0322(12) 0.0277(11) 0.0368(13) 0.0086(10) 0.0063(10) 0.0064(9)
O2 0.0298(12) 0.0265(11) 0.0385(13) 0.0051(9) 0.0091(9) 0.0071(9)
O3 0.0405(13) 0.0427(13) 0.0423(14) 0.0209(11) 0.0210(11) 0.0173(10)
O4 0.0341(12) 0.0407(12) 0.0356(13) 0.0153(10) 0.0158(10) 0.0138(10)
O5 0.0400(13) 0.0502(14) 0.0325(13) 0.0029(11) 0.0150(10) 0.0076(11)
O6 0.0520(14) 0.0347(13) 0.0397(14) -0.0003(11) 0.0148(11) 0.0053(11)
O7 0.0379(14) 0.0685(17) 0.0411(14) 0.0093(12) 0.0113(11) 0.0145(12)
O8 0.304(6) 0.059(2) 0.083(3) 0.007(2) 0.021(3) -0.017(3)
O9 0.128(3) 0.170(4) 0.083(3) 0.047(3) 0.033(2) 0.027(3)
O10 0.146(4) 0.119(3) 0.283(7) 0.056(4) 0.156(4) 0.021(3)
O11 0.143(4) 0.172(4) 0.270(6) 0.146(4) 0.088(4) 0.111(3)

loop_
_atom_type_symbol
_atom_type_description
_atom_type_scat_dispersion_real
_atom_type_scat_dispersion_imag
_atom_type_scat_source
C C 0.0033 0.0016 'International Tables Vol C Tables 4.2.6.8 and 6.1.1.4'
N N 0.0061 0.0033 'International Tables Vol C Tables 4.2.6.8 and 6.1.1.4'
O O 0.0106 0.0060 'International Tables Vol C Tables 4.2.6.8 and 6.1.1.4'
P P 0.1023 0.0942 'International Tables Vol C Tables 4.2.6.8 and 6.1.1.4'
Cl Cl 0.1484 0.1585 'International Tables Vol C Tables 4.2.6.8 and 6.1.1.4'
Mn Mn 0.3368 0.7283 'International Tables Vol C Tables 4.2.6.8 and 6.1.1.4'
H H 0.0000 0.0000 'International Tables Vol C Tables 4.2.6.8 and 6.1.1.4'

loop_
_geom_angle_atom_site_label_1
_geom_angle_atom_site_label_2
_geom_angle_atom_site_label_3
_geom_angle
O1 Mn1 O2 94.41(8)
O1 Mn1 N1 92.20(9)
O2 Mn1 N1 165.81(10)
O1 Mn1 N2 173.42(10)
O2 Mn1 N2 89.74(9)
N1 Mn1 N2 82.66(10)
O1 Mn1 O5 96.24(9)
O2 Mn1 O5 97.00(9)
N1 Mn1 O5 94.74(10)
N2 Mn1 O5 88.30(10)
O4 Mn2 O3 93.01(9)
O4 Mn2 N4 91.97(10)
O3 Mn2 N4 165.15(10)
O4 Mn2 N3 163.69(10)
O3 Mn2 N3 90.10(10)
N4 Mn2 N3 81.35(11)
O4 Mn2 O6 96.75(9)
O3 Mn2 O6 97.84(9)
N4 Mn2 O6 95.45(9)
N3 Mn2 O6 98.68(10)
O6 P1 O5 116.64(13)
O6 P1 O7 106.76(13)
O5 P1 O7 109.96(13)
O6 P1 C33 110.99(14)
O5 P1 C33 107.62(14)
O7 P1 C33 104.17(13)
O6 P1 H7D 116.2
O5 P1 H7D 84.6
O7 P1 H7D 25.8
C33 P1 H7D 118.2
O1 C1 C2 118.6(3)
O1 C1 C6 123.0(3)
C2 C1 C6 118.5(3)
C3 C2 C1 120.8(3)
C3 C2 H2 119.6
C1 C2 H2 119.6
C2 C3 C4 121.3(3)
C2 C3 H3 119.4
C4 C3 H3 119.3
C5 C4 C3 118.9(3)
C5 C4 H4 120.5
C3 C4 H4 120.5
C4 C5 C6 121.8(3)
C4 C5 H5 119.1
C6 C5 H5 119.1
C5 C6 C1 118.7(3)
C5 C6 C7 118.4(3)
C1 C6 C7 122.9(3)
N1 C7 C6 126.0(3)
N1 C7 H7 117.0
C6 C7 H7 117.0
N1 C8 C9 108.1(2)
N1 C8 H8A 110.1
C9 C8 H8A 110.1
N1 C8 H8B 110.1
C9 C8 H8B 110.1
H8A C8 H8B 108.4
N2 C9 C8 107.3(3)
N2 C9 H9A 110.3
C8 C9 H9A 110.3
N2 C9 H9B 110.3
C8 C9 H9B 110.3
H9A C9 H9B 108.5
N2 C10 C11 124.9(3)
N2 C10 H10 117.5
C11 C10 H10 117.5
C12 C11 C16 118.4(3)
C12 C11 C10 119.3(3)
C16 C11 C10 122.2(3)
C13 C12 C11 121.8(3)
C13 C12 H12 119.1
C11 C12 H12 119.1
C12 C13 C14 119.1(3)
C12 C13 H13 120.5
C14 C13 H13 120.5
C13 C14 C15 121.5(4)
C13 C14 H14 119.3
C15 C14 H14 119.3
C14 C15 C16 120.3(3)
C14 C15 H15 119.8
C16 C15 H15 119.8
O2 C16 C15 119.3(3)
O2 C16 C11 121.7(3)
C15 C16 C11 119.0(3)
O3 C17 C18 119.3(3)
O3 C17 C22 122.3(3)
C18 C17 C22 118.3(3)
C19 C18 C17 121.1(4)
C19 C18 H18 119.5
C17 C18 H18 119.5
C18 C19 C20 120.6(4)
C18 C19 H19 119.7
C20 C19 H19 119.7
C21 C20 C19 119.1(4)
C21 C20 H20 120.5
C19 C20 H20 120.5
C20 C21 C22 121.8(4)
C20 C21 H21 119.1
C22 C21 H21 119.1
C21 C22 C17 119.1(3)
C21 C22 C23 118.9(3)
C17 C22 C23 121.9(3)
N3 C23 C22 125.0(3)
N3 C23 H23 117.5
C22 C23 H23 117.5
N3 C24 C25 106.8(3)
N3 C24 H24A 110.4
C25 C24 H24A 110.4
N3 C24 H24B 110.4
C25 C24 H24B 110.4
H24A C24 H24B 108.6
N4 C25 C24 107.4(3)
N4 C25 H25A 110.2
C24 C25 H25A 110.2
N4 C25 H25B 110.2
C24 C25 H25B 110.2
H25A C25 H25B 108.5
N4 C26 C27 126.2(3)
N4 C26 H26 116.9
C27 C26 H26 116.9
C28 C27 C32 118.8(3)
C28 C27 C26 118.2(3)
C32 C27 C26 123.0(3)
C29 C28 C27 121.8(3)
C29 C28 H28 119.1
C27 C28 H28 119.1
C28 C29 C30 118.5(3)
C28 C29 H29 120.7
C30 C29 H29 120.7
C31 C30 C29 121.7(3)
C31 C30 H30 119.2
C29 C30 H30 119.2
C30 C31 C32 120.8(3)
C30 C31 H31 119.6
C32 C31 H31 119.6
O4 C32 C31 118.9(3)
O4 C32 C27 122.7(3)
C31 C32 C27 118.4(3)
C34 C33 C38 117.8(3)
C34 C33 P1 120.9(3)
C38 C33 P1 121.3(3)
C35 C34 C33 120.6(4)
C35 C34 H34 119.7
C33 C34 H34 119.7
C34 C35 C36 120.6(4)
C34 C35 H35 119.7
C36 C35 H35 119.7
C37 C36 C35 119.8(4)
C37 C36 H36 120.1
C35 C36 H36 120.1
C36 C37 C38 119.9(4)
C36 C37 H37 120.0
C38 C37 H37 120.0
C37 C38 C33 121.2(4)
C37 C38 H38 119.4
C33 C38 H38 119.4
O11 Cl1 O8 113.7(3)
O11 Cl1 O10 108.7(3)
O8 Cl1 O10 111.1(3)
O11 Cl1 O9 109.8(3)
O8 Cl1 O9 106.0(2)
O10 Cl1 O9 107.3(3)
C7 N1 C8 121.6(3)
C7 N1 Mn1 125.8(2)
C8 N1 Mn1 112.62(19)
C10 N2 C9 123.1(3)
C10 N2 Mn1 123.5(2)
C9 N2 Mn1 113.24(19)
C23 N3 C24 121.2(3)
C23 N3 Mn2 124.7(2)
C24 N3 Mn2 113.8(2)
C26 N4 C25 120.8(3)
C26 N4 Mn2 125.5(2)
C25 N4 Mn2 113.6(2)
C1 O1 Mn1 129.49(18)
C16 O2 Mn1 121.09(18)
C17 O3 Mn2 123.84(19)
C32 O4 Mn2 129.70(18)
P1 O5 Mn1 137.33(13)
P1 O6 Mn2 151.61(14)
P1 O7 H7D 98.8

loop_
_geom_bond_atom_site_label_1
_geom_bond_atom_site_label_2
_geom_bond_distance
Mn1 O1 1.8753(19)
Mn1 O2 1.8952(19)
Mn1 N1 1.968(2)
Mn1 N2 1.979(2)
Mn1 O5 2.082(2)
Mn2 O4 1.873(2)
Mn2 O3 1.882(2)
Mn2 N4 1.981(2)
Mn2 N3 1.985(3)
Mn2 O6 2.071(2)
P1 O6 1.488(2)
P1 O5 1.499(2)
P1 O7 1.593(2)
P1 C33 1.786(3)
P1 H7D 1.9133
C1 O1 1.332(3)
C1 C2 1.391(4)
C1 C6 1.411(4)
C2 C3 1.374(4)
C2 H2 0.9300
C3 C4 1.380(5)
C3 H3 0.9300
C4 C5 1.358(5)
C4 H4 0.9300
C5 C6 1.407(4)
C5 H5 0.9300
C6 C7 1.432(4)
C7 N1 1.281(4)
C7 H7 0.9300
C8 N1 1.476(4)
C8 C9 1.500(4)
C8 H8A 0.9700
C8 H8B 0.9700
C9 N2 1.465(4)
C9 H9A 0.9700
C9 H9B 0.9700
C10 N2 1.283(4)
C10 C11 1.435(4)
C10 H10 0.9300
C11 C12 1.400(4)
C11 C16 1.416(4)
C12 C13 1.363(5)
C12 H12 0.9300
C13 C14 1.372(5)
C13 H13 0.9300
C14 C15 1.377(5)
C14 H14 0.9300
C15 C16 1.386(4)
C15 H15 0.9300
C16 O2 1.352(3)
C17 O3 1.341(4)
C17 C18 1.390(4)
C17 C22 1.412(4)
C18 C19 1.375(5)
C18 H18 0.9300
C19 C20 1.395(5)
C19 H19 0.9300
C20 C21 1.352(5)
C20 H20 0.9300
C21 C22 1.401(4)
C21 H21 0.9300
C22 C23 1.430(4)
C23 N3 1.288(4)
C23 H23 0.9300
C24 N3 1.466(4)
C24 C25 1.500(4)
C24 H24A 0.9700
C24 H24B 0.9700
C25 N4 1.469(4)
C25 H25A 0.9700
C25 H25B 0.9700
C26 N4 1.283(4)
C26 C27 1.422(4)
C26 H26 0.9300
C27 C28 1.406(4)
C27 C32 1.419(4)
C28 C29 1.357(5)
C28 H28 0.9300
C29 C30 1.387(5)
C29 H29 0.9300
C30 C31 1.369(4)
C30 H30 0.9300
C31 C32 1.384(4)
C31 H31 0.9300
C32 O4 1.327(3)
C33 C34 1.392(4)
C33 C38 1.394(5)
C34 C35 1.369(5)
C34 H34 0.9300
C35 C36 1.379(6)
C35 H35 0.9300
C36 C37 1.368(6)
C36 H36 0.9300
C37 C38 1.373(5)
C37 H37 0.9300
C38 H38 0.9300
Cl1 O11 1.344(3)
Cl1 O8 1.367(4)
Cl1 O10 1.373(4)
Cl1 O9 1.411(4)
O7 H7D 0.8438

loop_
_geom_torsion_atom_site_label_1
_geom_torsion_atom_site_label_2
_geom_torsion_atom_site_label_3
_geom_torsion_atom_site_label_4
_geom_torsion
O1 C1 C2 C3 178.2(3)
C6 C1 C2 C3 -2.0(5)
C1 C2 C3 C4 0.2(6)
C2 C3 C4 C5 1.5(6)
C3 C4 C5 C6 -1.3(6)
C4 C5 C6 C1 -0.5(6)
C4 C5 C6 C7 179.0(4)
O1 C1 C6 C5 -178.0(3)
C2 C1 C6 C5 2.1(5)
O1 C1 C6 C7 2.5(5)
C2 C1 C6 C7 -177.3(3)
C5 C6 C7 N1 178.5(3)
C1 C6 C7 N1 -2.1(5)
N1 C8 C9 N2 43.1(4)
N2 C10 C11 C12 168.4(3)
N2 C10 C11 C16 -14.5(5)
C16 C11 C12 C13 3.1(5)
C10 C11 C12 C13 -179.7(3)
C11 C12 C13 C14 -1.3(6)
C12 C13 C14 C15 -0.6(6)
C13 C14 C15 C16 0.7(6)
C14 C15 C16 O2 -176.5(3)
C14 C15 C16 C11 1.1(5)
C12 C11 C16 O2 174.6(3)
C10 C11 C16 O2 -2.5(5)
C12 C11 C16 C15 -2.9(5)
C10 C11 C16 C15 180.0(3)
O3 C17 C18 C19 176.4(3)
C22 C17 C18 C19 -0.3(5)
C17 C18 C19 C20 -2.0(5)
C18 C19 C20 C21 1.4(6)
C19 C20 C21 C22 1.5(5)
C20 C21 C22 C17 -3.8(5)
C20 C21 C22 C23 179.6(3)
O3 C17 C22 C21 -173.5(3)
C18 C17 C22 C21 3.1(4)
O3 C17 C22 C23 3.0(4)
C18 C17 C22 C23 179.6(3)
C21 C22 C23 N3 -167.8(3)
C17 C22 C23 N3 15.7(5)
N3 C24 C25 N4 -43.9(4)
N4 C26 C27 C28 173.1(3)
N4 C26 C27 C32 -5.5(5)
C32 C27 C28 C29 1.2(5)
C26 C27 C28 C29 -177.5(3)
C27 C28 C29 C30 -1.9(6)
C28 C29 C30 C31 1.0(6)
C29 C30 C31 C32 0.7(5)
C30 C31 C32 O4 179.5(3)
C30 C31 C32 C27 -1.5(5)
C28 C27 C32 O4 179.5(3)
C26 C27 C32 O4 -1.9(5)
C28 C27 C32 C31 0.6(4)
C26 C27 C32 C31 179.2(3)
O6 P1 C33 C34 121.8(3)
O5 P1 C33 C34 -6.9(3)
O7 P1 C33 C34 -123.7(3)
O6 P1 C33 C38 -59.3(3)
O5 P1 C33 C38 171.9(3)
O7 P1 C33 C38 55.2(3)
C38 C33 C34 C35 0.4(5)
P1 C33 C34 C35 179.3(3)
C33 C34 C35 C36 1.3(5)
C34 C35 C36 C37 -1.2(6)
C35 C36 C37 C38 -0.7(6)
C36 C37 C38 C33 2.6(6)
C34 C33 C38 C37 -2.4(5)
P1 C33 C38 C37 178.7(3)
C6 C7 N1 C8 174.6(3)
C6 C7 N1 Mn1 -4.4(5)
C9 C8 N1 C7 146.4(3)
C9 C8 N1 Mn1 -34.4(3)
O1 Mn1 N1 C7 7.7(3)
O2 Mn1 N1 C7 -110.1(4)
N2 Mn1 N1 C7 -168.2(3)
O5 Mn1 N1 C7 104.2(3)
O1 Mn1 N1 C8 -171.4(2)
O2 Mn1 N1 C8 70.9(5)
N2 Mn1 N1 C8 12.7(2)
O5 Mn1 N1 C8 -74.9(2)
C11 C10 N2 C9 179.1(3)
C11 C10 N2 Mn1 -5.9(5)
C8 C9 N2 C10 141.5(3)
C8 C9 N2 Mn1 -34.0(3)
O1 Mn1 N2 C10 158.2(7)
O2 Mn1 N2 C10 29.0(3)
N1 Mn1 N2 C10 -163.0(3)
O5 Mn1 N2 C10 -68.0(3)
O1 Mn1 N2 C9 -26.3(9)
O2 Mn1 N2 C9 -155.5(2)
N1 Mn1 N2 C9 12.5(2)
O5 Mn1 N2 C9 107.5(2)
C22 C23 N3 C24 -175.3(3)
C22 C23 N3 Mn2 -1.2(5)
C25 C24 N3 C23 -149.7(3)
C25 C24 N3 Mn2 35.6(3)
O4 Mn2 N3 C23 -121.4(4)
O3 Mn2 N3 C23 -20.2(3)
N4 Mn2 N3 C23 172.0(3)
O6 Mn2 N3 C23 77.7(3)
O4 Mn2 N3 C24 53.1(4)
O3 Mn2 N3 C24 154.2(2)
N4 Mn2 N3 C24 -13.6(2)
O6 Mn2 N3 C24 -107.8(2)
C27 C26 N4 C25 -175.8(3)
C27 C26 N4 Mn2 3.7(5)
C24 C25 N4 C26 -145.4(3)
C24 C25 N4 Mn2 35.0(3)
O4 Mn2 N4 C26 2.8(3)
O3 Mn2 N4 C26 112.3(4)
N3 Mn2 N4 C26 167.8(3)
O6 Mn2 N4 C26 -94.2(3)
O4 Mn2 N4 C25 -177.7(2)
O3 Mn2 N4 C25 -68.1(5)
N3 Mn2 N4 C25 -12.6(2)
O6 Mn2 N4 C25 85.4(2)
C2 C1 O1 Mn1 -176.1(2)
C6 C1 O1 Mn1 4.1(4)
O2 Mn1 O1 C1 159.8(2)
N1 Mn1 O1 C1 -7.6(3)
N2 Mn1 O1 C1 30.8(10)
O5 Mn1 O1 C1 -102.7(3)
C15 C16 O2 Mn1 -144.3(2)
C11 C16 O2 Mn1 38.2(4)
O1 Mn1 O2 C16 140.9(2)
N1 Mn1 O2 C16 -101.6(4)
N2 Mn1 O2 C16 -44.3(2)
O5 Mn1 O2 C16 44.0(2)
C18 C17 O3 Mn2 148.4(2)
C22 C17 O3 Mn2 -35.1(4)
O4 Mn2 O3 C17 -158.3(2)
N4 Mn2 O3 C17 92.3(5)
N3 Mn2 O3 C17 37.7(2)
O6 Mn2 O3 C17 -61.1(2)
C31 C32 O4 Mn2 -170.2(2)
C27 C32 O4 Mn2 10.9(4)
O3 Mn2 O4 C32 -176.0(2)
N4 Mn2 O4 C32 -10.0(2)
N3 Mn2 O4 C32 -75.3(4)
O6 Mn2 O4 C32 85.7(2)
O6 P1 O5 Mn1 96.6(2)
O7 P1 O5 Mn1 -25.0(2)
C33 P1 O5 Mn1 -137.91(19)
O1 Mn1 O5 P1 22.5(2)
O2 Mn1 O5 P1 117.8(2)
N1 Mn1 O5 P1 -70.2(2)
N2 Mn1 O5 P1 -152.7(2)
O5 P1 O6 Mn2 -144.1(3)
O7 P1 O6 Mn2 -20.8(3)
C33 P1 O6 Mn2 92.1(3)
O4 Mn2 O6 P1 -86.2(3)
O3 Mn2 O6 P1 179.8(3)
N4 Mn2 O6 P1 6.4(3)
N3 Mn2 O6 P1 88.4(3)
